data_4518501
loop_
_publ_author_name
'Shada, Arun Dixith Reddy'
'Miller, Alexander J. M.'
'Emge, Thomas J.'
'Goldman, Alan S.'

_publ_section_title
;
 Catalytic Dehydrogenation of Alkanes by PCP--Pincer Iridium Complexes
 Using Proton and Electron Acceptors
;
_journal_name_full 'ACS Catalysis'
_journal_page_first 3009
_journal_page_last 3016
_journal_paper_doi 10.1021/acscatal.0c05160
_journal_year 2021
_chemical_formula_moiety
; 
(C24 H41 O P2 Ir)+,(B F4)- 
;
_chemical_formula_sum 'C24 H46 B F4 Ir O P2'
_chemical_formula_weight 691.56
_space_group_crystal_system orthorhombic
_space_group_IT_number 61
_space_group_name_Hall '-P 2ac 2ab'
_space_group_name_H-M_alt 'P b c a'
_atom_sites_solution_hydrogens mixed
_audit_creation_method SHELXL-2016/6
_cell_angle_alpha 90
_cell_angle_beta 90
_cell_angle_gamma 90
_cell_formula_units_Z 8
_cell_length_a 17.1482(14)
_cell_length_b 16.0706(13)
_cell_length_c 21.2524(17)
_cell_measurement_reflns_used 9993
_cell_measurement_temperature 120(2)
_cell_measurement_theta_max 30.26
_cell_measurement_theta_min 2.38
_cell_volume 5856.8(8)
_computing_cell_refinement 'Bruker SAINT'
_computing_data_collection 'Bruker SMART'
_computing_data_reduction 'Bruker SAINT'
_computing_molecular_graphics 'Bruker SHELXTL'
_computing_publication_material SHELXL-2014/7
_computing_structure_refinement 'SHELXL-2016/6 (Sheldrick, 2016)'
_computing_structure_solution 'SHELXL-2014/7 (Sheldrick, 2014)'
_diffrn_ambient_temperature 120(2)
_diffrn_measured_fraction_theta_full 1.000
_diffrn_measured_fraction_theta_max 0.991
_diffrn_measurement_device_type 'Bruker APEX'
_diffrn_measurement_method '\w scans'
_diffrn_radiation_type MoK\a
_diffrn_radiation_wavelength 0.71073
_diffrn_reflns_av_R_equivalents 0.0456
_diffrn_reflns_av_unetI/netI 0.0285
_diffrn_reflns_Laue_measured_fraction_full 1.000
_diffrn_reflns_Laue_measured_fraction_max 0.991
_diffrn_reflns_limit_h_max 24
_diffrn_reflns_limit_h_min -24
_diffrn_reflns_limit_k_max 22
_diffrn_reflns_limit_k_min -22
_diffrn_reflns_limit_l_max 30
_diffrn_reflns_limit_l_min -30
_diffrn_reflns_number 69464
_diffrn_reflns_point_group_measured_fraction_full 1.000
_diffrn_reflns_point_group_measured_fraction_max 0.991
_diffrn_reflns_theta_full 25.242
_diffrn_reflns_theta_max 31.246
_diffrn_reflns_theta_min 1.916
_diffrn_source 'sealed tube'
_exptl_absorpt_coefficient_mu 4.708
_exptl_absorpt_correction_T_max 0.63656
_exptl_absorpt_correction_T_min 0.24100
_exptl_absorpt_correction_type numerical
_exptl_absorpt_process_details 'Bruker SAINT (SADABS)'
_exptl_crystal_colour red
_exptl_crystal_density_diffrn 1.569
_exptl_crystal_description tablet
_exptl_crystal_F_000 2768
_exptl_crystal_size_max 0.300
_exptl_crystal_size_mid 0.230
_exptl_crystal_size_min 0.080
_refine_diff_density_max 1.702
_refine_diff_density_min -1.481
_refine_diff_density_rms 0.118
_refine_ls_extinction_method none
_refine_ls_goodness_of_fit_ref 1.049
_refine_ls_hydrogen_treatment mixed
_refine_ls_matrix_type full
_refine_ls_number_parameters 341
_refine_ls_number_reflns 9453
_refine_ls_number_restraints 23
_refine_ls_restrained_S_all 1.049
_refine_ls_R_factor_all 0.0456
_refine_ls_R_factor_gt 0.0323
_refine_ls_shift/su_max 0.002
_refine_ls_shift/su_mean 0.000
_refine_ls_structure_factor_coef Fsqd
_refine_ls_weighting_details 'w=1/[\s^2^(Fo^2^)+(0.0296P)^2^+9.8509P] where P=(Fo^2^+2Fc^2^)/3'
_refine_ls_weighting_scheme calc
_refine_ls_wR_factor_gt 0.0693
_refine_ls_wR_factor_ref 0.0748
_reflns_Friedel_coverage 0.000
_reflns_number_gt 7562
_reflns_number_total 9453
_reflns_threshold_expression 'I > 2\s(I)'
_cod_data_source_file cs0c05160_si_002.cif
_cod_data_source_block arun_PCPIrH_aquo_BF4_Pbca
_cod_database_code 4518501
_shelx_shelxl_version_number 2016/6
_shelx_space_group_comment
; 
The symmetry employed for this shelxl refinement is uniquely defined 
by the following loop, which should always be used as a source of 
symmetry information in preference to the above space-group names. 
They are only intended as comments. 
;
_shelx_estimated_absorpt_t_min 0.332
_shelx_estimated_absorpt_t_max 0.704
_exptl_absorpt_special_details
; 
(C24 H41 O P2 Ir)+,(B F4)- 
;

loop_
_space_group_symop_operation_xyz
'x, y, z'
'-x+1/2, -y, z+1/2'
'-x, y+1/2, -z+1/2'
'x+1/2, -y+1/2, -z'
'-x, -y, -z'
'x-1/2, y, -z-1/2'
'x, -y-1/2, z-1/2'
'-x-1/2, y-1/2, z'

loop_
_atom_site_label
_atom_site_type_symbol
_atom_site_fract_x
_atom_site_fract_y
_atom_site_fract_z
_atom_site_U_iso_or_equiv
_atom_site_adp_type
_atom_site_occupancy
_atom_site_site_symmetry_order
_atom_site_calc_flag
_atom_site_refinement_flags_posn
_atom_site_refinement_flags_adp
_atom_site_refinement_flags_occupancy
_atom_site_disorder_assembly
_atom_site_disorder_group
Ir1 Ir 0.41345(2) 0.32111(2) 0.63470(2) 0.02255(4) Uani 1 1 d D . . . .
H1A H 0.3502(4) 0.3860(5) 0.6601(4) 0.034 Uiso 0.5 1 d D U P . .
H1B H 0.4725(4) 0.2490(5) 0.6144(4) 0.034 Uiso 0.5 1 d D U P . .
P1 P 0.49242(5) 0.35017(5) 0.72003(4) 0.02519(16) Uani 1 1 d D . . . .
P2 P 0.32275(5) 0.26893(5) 0.56443(4) 0.02626(16) Uani 1 1 d D . . . .
O1W O 0.46249(16) 0.41137(17) 0.56720(12) 0.0343(6) Uani 1 1 d D . . . .
H1W H 0.496(3) 0.397(3) 0.546(2) 0.061(16) Uiso 1 1 d . . . . .
H2W H 0.469(3) 0.461(3) 0.578(2) 0.055(14) Uiso 1 1 d . . . . .
C1 C 0.36467(17) 0.23884(18) 0.69394(14) 0.0235(6) Uani 1 1 d D . . . .
C2 C 0.39857(19) 0.21986(19) 0.75284(15) 0.0273(6) Uani 1 1 d . . . . .
C3 C 0.3632(2) 0.1649(2) 0.79444(16) 0.0330(7) Uani 1 1 d . . . . .
H3 H 0.386529 0.153801 0.834096 0.040 Uiso 1 1 calc R U . . .
C4 C 0.2942(2) 0.1264(2) 0.77824(17) 0.0361(8) Uani 1 1 d . . . . .
H4 H 0.269621 0.089490 0.807033 0.043 Uiso 1 1 calc R U . . .
C5 C 0.2607(2) 0.1413(2) 0.72023(16) 0.0332(7) Uani 1 1 d . . . . .
H5 H 0.214240 0.112936 0.708647 0.040 Uiso 1 1 calc R U . . .
C6 C 0.29443(19) 0.1976(2) 0.67863(15) 0.0272(6) Uani 1 1 d . . . . .
C7 C 0.4759(2) 0.2589(2) 0.76991(16) 0.0335(7) Uani 1 1 d . . . . .
H7A H 0.518452 0.218122 0.763698 0.040 Uiso 1 1 calc R U . . .
H7B H 0.475571 0.275758 0.814724 0.040 Uiso 1 1 calc R U . . .
C8 C 0.2542(2) 0.2168(2) 0.61709(15) 0.0318(7) Uani 1 1 d . . . . .
H8A H 0.208546 0.253122 0.624745 0.038 Uiso 1 1 calc R U . . .
H8B H 0.235534 0.164575 0.597498 0.038 Uiso 1 1 calc R U . . .
C9A C 0.4602(3) 0.4412(3) 0.7692(2) 0.0312(7) Uani 0.844(9) 1 d D . P A 1
C10A C 0.4548(3) 0.5187(3) 0.7285(2) 0.0420(12) Uani 0.844(9) 1 d D . P A 1
H10A H 0.433993 0.564839 0.753528 0.063 Uiso 0.844(9) 1 calc R U P A 1
H10B H 0.420117 0.507940 0.692752 0.063 Uiso 0.844(9) 1 calc R U P A 1
H10C H 0.506826 0.533333 0.712918 0.063 Uiso 0.844(9) 1 calc R U P A 1
C11A C 0.5139(3) 0.4581(4) 0.8257(2) 0.0512(15) Uani 0.844(9) 1 d D . P A 1
H11A H 0.489157 0.498741 0.853711 0.077 Uiso 0.844(9) 1 calc R U P A 1
H11B H 0.563806 0.480207 0.810747 0.077 Uiso 0.844(9) 1 calc R U P A 1
H11C H 0.522863 0.406118 0.848698 0.077 Uiso 0.844(9) 1 calc R U P A 1
C12A C 0.3782(3) 0.4215(3) 0.7946(3) 0.0432(13) Uani 0.844(9) 1 d D . P A 1
H12A H 0.359217 0.468731 0.819443 0.065 Uiso 0.844(9) 1 calc R U P A 1
H12B H 0.380576 0.371825 0.821310 0.065 Uiso 0.844(9) 1 calc R U P A 1
H12C H 0.342657 0.411386 0.759348 0.065 Uiso 0.844(9) 1 calc R U P A 1
C9B C 0.4579(11) 0.4395(13) 0.7659(9) 0.0312(7) Uani 0.156(9) 1 d D . P A 2
C10B C 0.4873(12) 0.5250(12) 0.7468(11) 0.036(4) Uiso 0.156(9) 1 d D U P A 2
H10D H 0.455015 0.567898 0.766721 0.054 Uiso 0.156(9) 1 calc R U P A 2
H10E H 0.484342 0.530725 0.700993 0.054 Uiso 0.156(9) 1 calc R U P A 2
H10F H 0.541555 0.531551 0.760481 0.054 Uiso 0.156(9) 1 calc R U P A 2
C11B C 0.4721(14) 0.4273(15) 0.8368(9) 0.036(4) Uiso 0.156(9) 1 d D U P A 2
H11D H 0.466028 0.480623 0.858542 0.054 Uiso 0.156(9) 1 calc R U P A 2
H11E H 0.525066 0.406125 0.843459 0.054 Uiso 0.156(9) 1 calc R U P A 2
H11F H 0.434280 0.387224 0.853451 0.054 Uiso 0.156(9) 1 calc R U P A 2
C12B C 0.3693(11) 0.4345(14) 0.7550(12) 0.036(4) Uiso 0.156(9) 1 d D U P A 2
H12D H 0.349993 0.380168 0.769090 0.054 Uiso 0.156(9) 1 calc R U P A 2
H12E H 0.358165 0.441315 0.710024 0.054 Uiso 0.156(9) 1 calc R U P A 2
H12F H 0.343211 0.478656 0.778780 0.054 Uiso 0.156(9) 1 calc R U P A 2
C13 C 0.6000(2) 0.3496(3) 0.70467(17) 0.0369(8) Uani 1 1 d . . . . .
C14 C 0.6253(2) 0.4281(3) 0.6699(2) 0.0493(10) Uani 1 1 d . . . . .
H14A H 0.679473 0.421964 0.655901 0.074 Uiso 1 1 calc R U . . .
H14B H 0.621154 0.476097 0.698094 0.074 Uiso 1 1 calc R U . . .
H14C H 0.591557 0.436644 0.633210 0.074 Uiso 1 1 calc R U . . .
C15 C 0.6475(2) 0.3354(4) 0.7642(2) 0.0666(15) Uani 1 1 d . . . . .
H15A H 0.701832 0.323709 0.752802 0.100 Uiso 1 1 calc R U . . .
H15B H 0.625997 0.287993 0.787394 0.100 Uiso 1 1 calc R U . . .
H15C H 0.645395 0.385308 0.790576 0.100 Uiso 1 1 calc R U . . .
C16 C 0.6143(3) 0.2756(3) 0.6601(3) 0.0653(14) Uani 1 1 d . . . . .
H16A H 0.670514 0.268582 0.653580 0.098 Uiso 1 1 calc R U . . .
H16B H 0.588897 0.286345 0.619624 0.098 Uiso 1 1 calc R U . . .
H16C H 0.592700 0.224856 0.678776 0.098 Uiso 1 1 calc R U . . .
C17 C 0.2617(2) 0.3475(2) 0.52196(17) 0.0353(7) Uani 1 1 d . . . . .
C18 C 0.3046(3) 0.3834(3) 0.4654(2) 0.0539(11) Uani 1 1 d . . . . .
H18A H 0.276313 0.432008 0.449541 0.081 Uiso 1 1 calc R U . . .
H18B H 0.307882 0.341138 0.432227 0.081 Uiso 1 1 calc R U . . .
H18C H 0.357357 0.400025 0.477986 0.081 Uiso 1 1 calc R U . . .
C19 C 0.1816(2) 0.3137(3) 0.5013(2) 0.0502(11) Uani 1 1 d . . . . .
H19A H 0.151675 0.358282 0.481124 0.075 Uiso 1 1 calc R U . . .
H19B H 0.153176 0.293271 0.538152 0.075 Uiso 1 1 calc R U . . .
H19C H 0.189087 0.267976 0.471332 0.075 Uiso 1 1 calc R U . . .
C20 C 0.2474(3) 0.4172(3) 0.5692(2) 0.0550(11) Uani 1 1 d . . . . .
H20A H 0.213364 0.459330 0.550231 0.082 Uiso 1 1 calc R U . . .
H20B H 0.297229 0.442771 0.580798 0.082 Uiso 1 1 calc R U . . .
H20C H 0.222334 0.394354 0.606833 0.082 Uiso 1 1 calc R U . . .
C21 C 0.3608(2) 0.1851(2) 0.51205(17) 0.0356(8) Uani 1 1 d . . . . .
C22 C 0.4309(2) 0.2173(3) 0.4743(2) 0.0446(9) Uani 1 1 d . . . . .
H22A H 0.452886 0.171761 0.449310 0.067 Uiso 1 1 calc R U . . .
H22B H 0.470608 0.238556 0.503297 0.067 Uiso 1 1 calc R U . . .
H22C H 0.413878 0.262134 0.446226 0.067 Uiso 1 1 calc R U . . .
C23 C 0.2993(3) 0.1493(3) 0.4674(2) 0.0534(11) Uani 1 1 d . . . . .
H23A H 0.320172 0.099592 0.446644 0.080 Uiso 1 1 calc R U . . .
H23B H 0.285685 0.190968 0.435618 0.080 Uiso 1 1 calc R U . . .
H23C H 0.252556 0.134250 0.491441 0.080 Uiso 1 1 calc R U . . .
C24 C 0.3904(3) 0.1151(3) 0.5553(2) 0.0520(11) Uani 1 1 d . . . . .
H24A H 0.410920 0.069438 0.529630 0.078 Uiso 1 1 calc R U . . .
H24B H 0.347262 0.094644 0.581289 0.078 Uiso 1 1 calc R U . . .
H24C H 0.431850 0.136680 0.582542 0.078 Uiso 1 1 calc R U . . .
B1 B 0.5677(2) 0.3794(2) 0.42576(19) 0.0303(7) Uani 1 1 d . . . . .
F1 F 0.49694(11) 0.42291(13) 0.41956(10) 0.0391(5) Uani 1 1 d . . . . .
F2 F 0.56571(13) 0.30739(14) 0.39135(11) 0.0406(5) Uani 1 1 d . . . . .
F3 F 0.57717(12) 0.35987(16) 0.48994(10) 0.0447(5) Uani 1 1 d . . . . .
F4 F 0.62767(13) 0.43074(14) 0.40705(13) 0.0515(6) Uani 1 1 d . . . . .

loop_
_atom_site_aniso_label
_atom_site_aniso_U_11
_atom_site_aniso_U_22
_atom_site_aniso_U_33
_atom_site_aniso_U_23
_atom_site_aniso_U_13
_atom_site_aniso_U_12
Ir1 0.02640(6) 0.02408(6) 0.01718(6) 0.00089(4) -0.00209(4) -0.00149(4)
P1 0.0292(4) 0.0256(4) 0.0208(3) 0.0005(3) -0.0054(3) -0.0002(3)
P2 0.0282(4) 0.0320(4) 0.0185(3) -0.0002(3) -0.0023(3) -0.0038(3)
O1W 0.0429(15) 0.0310(14) 0.0291(13) 0.0007(10) 0.0091(11) -0.0052(11)
C1 0.0266(14) 0.0216(14) 0.0224(14) 0.0025(11) 0.0006(11) 0.0016(11)
C2 0.0323(16) 0.0239(15) 0.0256(15) 0.0014(12) -0.0018(12) 0.0039(12)
C3 0.0408(18) 0.0322(18) 0.0260(15) 0.0079(13) 0.0012(14) 0.0066(14)
C4 0.0410(19) 0.0331(18) 0.0344(18) 0.0129(14) 0.0100(15) 0.0027(15)
C5 0.0291(16) 0.0335(17) 0.0372(18) 0.0055(14) 0.0049(14) -0.0022(14)
C6 0.0296(15) 0.0281(16) 0.0240(14) 0.0005(12) 0.0025(12) 0.0002(12)
C7 0.0433(18) 0.0298(17) 0.0273(16) 0.0075(13) -0.0113(14) 0.0007(14)
C8 0.0288(15) 0.0398(18) 0.0268(15) 0.0018(14) -0.0020(13) -0.0072(14)
C9A 0.0345(17) 0.0312(17) 0.0277(16) -0.0027(13) 0.0038(13) -0.0003(14)
C10A 0.052(3) 0.029(2) 0.045(3) 0.0025(19) 0.007(2) 0.005(2)
C11A 0.063(3) 0.055(3) 0.035(2) -0.020(2) -0.006(2) -0.006(3)
C12A 0.045(3) 0.042(3) 0.042(3) 0.001(2) 0.014(2) 0.002(2)
C9B 0.0345(17) 0.0312(17) 0.0277(16) -0.0027(13) 0.0038(13) -0.0003(14)
C13 0.0316(17) 0.047(2) 0.0323(18) 0.0032(16) -0.0038(14) 0.0047(15)
C14 0.0282(18) 0.048(2) 0.071(3) 0.003(2) 0.0025(18) -0.0058(17)
C15 0.032(2) 0.109(4) 0.058(3) 0.017(3) -0.0132(19) 0.004(2)
C16 0.083(3) 0.047(3) 0.066(3) -0.001(2) 0.035(3) 0.017(2)
C17 0.0319(17) 0.0418(19) 0.0323(17) 0.0065(15) -0.0023(14) 0.0021(15)
C18 0.046(2) 0.072(3) 0.043(2) 0.029(2) -0.0001(18) 0.005(2)
C19 0.036(2) 0.065(3) 0.049(2) 0.014(2) -0.0113(17) -0.0014(19)
C20 0.055(3) 0.042(2) 0.069(3) -0.002(2) 0.018(2) 0.000(2)
C21 0.0387(18) 0.0353(18) 0.0328(17) -0.0075(14) 0.0050(14) -0.0038(15)
C22 0.044(2) 0.044(2) 0.045(2) -0.0080(18) 0.0149(17) -0.0038(18)
C23 0.057(3) 0.060(3) 0.043(2) -0.025(2) 0.0059(19) -0.017(2)
C24 0.055(2) 0.036(2) 0.066(3) -0.001(2) 0.005(2) 0.0051(19)
B1 0.0274(17) 0.0278(18) 0.0356(19) -0.0036(15) -0.0001(14) 0.0000(14)
F1 0.0284(10) 0.0419(12) 0.0470(12) 0.0051(10) 0.0035(9) 0.0070(9)
F2 0.0363(11) 0.0435(13) 0.0420(12) -0.0139(10) -0.0014(9) -0.0022(9)
F3 0.0442(12) 0.0573(15) 0.0325(11) -0.0034(10) -0.0044(9) 0.0086(11)
F4 0.0345(11) 0.0389(12) 0.0813(18) 0.0029(12) 0.0131(12) -0.0054(10)

loop_
_atom_type_symbol
_atom_type_description
_atom_type_scat_dispersion_real
_atom_type_scat_dispersion_imag
_atom_type_scat_source
C C 0.0033 0.0016 'International Tables Vol C Tables 4.2.6.8 and 6.1.1.4'
H H 0.0000 0.0000 'International Tables Vol C Tables 4.2.6.8 and 6.1.1.4'
B B 0.0013 0.0007 'International Tables Vol C Tables 4.2.6.8 and 6.1.1.4'
F F 0.0171 0.0103 'International Tables Vol C Tables 4.2.6.8 and 6.1.1.4'
Ir Ir -1.4442 7.9887 'International Tables Vol C Tables 4.2.6.8 and 6.1.1.4'
O O 0.0106 0.0060 'International Tables Vol C Tables 4.2.6.8 and 6.1.1.4'
P P 0.1023 0.0942 'International Tables Vol C Tables 4.2.6.8 and 6.1.1.4'

loop_
_geom_angle_atom_site_label_1
_geom_angle_atom_site_label_2
_geom_angle_atom_site_label_3
_geom_angle
_geom_angle_site_symmetry_1
_geom_angle_site_symmetry_3
_geom_angle_publ_flag
C1 Ir1 O1W 177.57(11) . . ?
C1 Ir1 P1 83.41(9) . . ?
O1W Ir1 P1 98.86(7) . . ?
C1 Ir1 P2 83.46(9) . . ?
O1W Ir1 P2 94.29(7) . . ?
P1 Ir1 P2 166.84(3) . . ?
C1 Ir1 H1A 86.3(3) . . ?
O1W Ir1 H1A 92.8(3) . . ?
P1 Ir1 H1A 90.1(2) . . ?
P2 Ir1 H1A 89.9(2) . . ?
C1 Ir1 H1B 87.4(3) . . ?
O1W Ir1 H1B 93.5(3) . . ?
P1 Ir1 H1B 89.2(2) . . ?
P2 Ir1 H1B 89.4(2) . . ?
H1A Ir1 H1B 173.7(5) . . ?
C7 P1 C13 104.42(17) . . ?
C7 P1 C9B 105.6(6) . . ?
C13 P1 C9B 114.5(6) . . ?
C7 P1 C9A 104.83(19) . . ?
C13 P1 C9A 112.9(2) . . ?
C7 P1 Ir1 101.65(11) . . ?
C13 P1 Ir1 116.06(12) . . ?
C9B P1 Ir1 112.7(6) . . ?
C9A P1 Ir1 114.89(15) . . ?
C8 P2 C21 105.06(17) . . ?
C8 P2 C17 104.19(16) . . ?
C21 P2 C17 113.27(17) . . ?
C8 P2 Ir1 101.73(11) . . ?
C21 P2 Ir1 114.31(12) . . ?
C17 P2 Ir1 116.25(12) . . ?
Ir1 O1W H1W 117(4) . . ?
Ir1 O1W H2W 120(3) . . ?
H1W O1W H2W 111(5) . . ?
C6 C1 C2 117.0(3) . . ?
C6 C1 Ir1 121.3(2) . . ?
C2 C1 Ir1 121.7(2) . . ?
C3 C2 C1 121.4(3) . . ?
C3 C2 C7 119.7(3) . . ?
C1 C2 C7 118.9(3) . . ?
C4 C3 C2 120.1(3) . . ?
C4 C3 H3 120.0 . . ?
C2 C3 H3 119.9 . . ?
C3 C4 C5 120.1(3) . . ?
C3 C4 H4 120.0 . . ?
C5 C4 H4 120.0 . . ?
C4 C5 C6 120.5(3) . . ?
C4 C5 H5 119.8 . . ?
C6 C5 H5 119.8 . . ?
C5 C6 C1 120.9(3) . . ?
C5 C6 C8 119.5(3) . . ?
C1 C6 C8 119.6(3) . . ?
C2 C7 P1 109.2(2) . . ?
C2 C7 H7A 109.8 . . ?
P1 C7 H7A 109.8 . . ?
C2 C7 H7B 109.8 . . ?
P1 C7 H7B 109.8 . . ?
H7A C7 H7B 108.3 . . ?
C6 C8 P2 109.3(2) . . ?
C6 C8 H8A 109.8 . . ?
P2 C8 H8A 109.8 . . ?
C6 C8 H8B 109.8 . . ?
P2 C8 H8B 109.8 . . ?
H8A C8 H8B 108.3 . . ?
C10A C9A C12A 108.3(4) . . ?
C10A C9A C11A 109.7(4) . . ?
C12A C9A C11A 107.9(4) . . ?
C10A C9A P1 109.9(3) . . ?
C12A C9A P1 107.7(3) . . ?
C11A C9A P1 113.3(3) . . ?
C9A C10A H10A 109.5 . . ?
C9A C10A H10B 109.5 . . ?
H10A C10A H10B 109.5 . . ?
C9A C10A H10C 109.5 . . ?
H10A C10A H10C 109.5 . . ?
H10B C10A H10C 109.5 . . ?
C9A C11A H11A 109.5 . . ?
C9A C11A H11B 109.5 . . ?
H11A C11A H11B 109.5 . . ?
C9A C11A H11C 109.5 . . ?
H11A C11A H11C 109.5 . . ?
H11B C11A H11C 109.5 . . ?
C9A C12A H12A 109.5 . . ?
C9A C12A H12B 109.5 . . ?
H12A C12A H12B 109.5 . . ?
C9A C12A H12C 109.5 . . ?
H12A C12A H12C 109.5 . . ?
H12B C12A H12C 109.5 . . ?
C11B C9B C12B 107.3(12) . . ?
C11B C9B C10B 109.0(13) . . ?
C12B C9B C10B 109.6(13) . . ?
C11B C9B P1 111.7(14) . . ?
C12B C9B P1 101.3(13) . . ?
C10B C9B P1 117.3(13) . . ?
C9B C10B H10D 109.5 . . ?
C9B C10B H10E 109.5 . . ?
H10D C10B H10E 109.5 . . ?
C9B C10B H10F 109.5 . . ?
H10D C10B H10F 109.5 . . ?
H10E C10B H10F 109.5 . . ?
C9B C11B H11D 109.5 . . ?
C9B C11B H11E 109.5 . . ?
H11D C11B H11E 109.5 . . ?
C9B C11B H11F 109.5 . . ?
H11D C11B H11F 109.5 . . ?
H11E C11B H11F 109.5 . . ?
C9B C12B H12D 109.5 . . ?
C9B C12B H12E 109.5 . . ?
H12D C12B H12E 109.5 . . ?
C9B C12B H12F 109.5 . . ?
H12D C12B H12F 109.5 . . ?
H12E C12B H12F 109.5 . . ?
C15 C13 C14 112.0(4) . . ?
C15 C13 C16 108.0(4) . . ?
C14 C13 C16 107.1(3) . . ?
C15 C13 P1 112.6(3) . . ?
C14 C13 P1 111.1(3) . . ?
C16 C13 P1 105.6(3) . . ?
C13 C14 H14A 109.5 . . ?
C13 C14 H14B 109.5 . . ?
H14A C14 H14B 109.5 . . ?
C13 C14 H14C 109.5 . . ?
H14A C14 H14C 109.5 . . ?
H14B C14 H14C 109.5 . . ?
C13 C15 H15A 109.5 . . ?
C13 C15 H15B 109.5 . . ?
H15A C15 H15B 109.5 . . ?
C13 C15 H15C 109.5 . . ?
H15A C15 H15C 109.5 . . ?
H15B C15 H15C 109.5 . . ?
C13 C16 H16A 109.5 . . ?
C13 C16 H16B 109.5 . . ?
H16A C16 H16B 109.5 . . ?
C13 C16 H16C 109.5 . . ?
H16A C16 H16C 109.5 . . ?
H16B C16 H16C 109.5 . . ?
C20 C17 C18 108.7(4) . . ?
C20 C17 C19 107.7(3) . . ?
C18 C17 C19 109.8(3) . . ?
C20 C17 P2 105.6(3) . . ?
C18 C17 P2 111.4(3) . . ?
C19 C17 P2 113.4(3) . . ?
C17 C18 H18A 109.5 . . ?
C17 C18 H18B 109.5 . . ?
H18A C18 H18B 109.5 . . ?
C17 C18 H18C 109.5 . . ?
H18A C18 H18C 109.5 . . ?
H18B C18 H18C 109.5 . . ?
C17 C19 H19A 109.5 . . ?
C17 C19 H19B 109.5 . . ?
H19A C19 H19B 109.5 . . ?
C17 C19 H19C 109.5 . . ?
H19A C19 H19C 109.5 . . ?
H19B C19 H19C 109.5 . . ?
C17 C20 H20A 109.5 . . ?
C17 C20 H20B 109.5 . . ?
H20A C20 H20B 109.5 . . ?
C17 C20 H20C 109.5 . . ?
H20A C20 H20C 109.5 . . ?
H20B C20 H20C 109.5 . . ?
C23 C21 C22 110.0(3) . . ?
C23 C21 C24 108.8(3) . . ?
C22 C21 C24 107.5(3) . . ?
C23 C21 P2 113.6(3) . . ?
C22 C21 P2 110.0(3) . . ?
C24 C21 P2 106.7(3) . . ?
C21 C22 H22A 109.5 . . ?
C21 C22 H22B 109.5 . . ?
H22A C22 H22B 109.5 . . ?
C21 C22 H22C 109.5 . . ?
H22A C22 H22C 109.5 . . ?
H22B C22 H22C 109.5 . . ?
C21 C23 H23A 109.5 . . ?
C21 C23 H23B 109.5 . . ?
H23A C23 H23B 109.5 . . ?
C21 C23 H23C 109.5 . . ?
H23A C23 H23C 109.5 . . ?
H23B C23 H23C 109.5 . . ?
C21 C24 H24A 109.5 . . ?
C21 C24 H24B 109.5 . . ?
H24A C24 H24B 109.5 . . ?
C21 C24 H24C 109.5 . . ?
H24A C24 H24C 109.5 . . ?
H24B C24 H24C 109.5 . . ?
F2 B1 F4 111.7(3) . . ?
F2 B1 F1 110.4(3) . . ?
F4 B1 F1 108.6(3) . . ?
F2 B1 F3 109.4(3) . . ?
F4 B1 F3 109.0(3) . . ?
F1 B1 F3 107.5(3) . . ?

loop_
_geom_bond_atom_site_label_1
_geom_bond_atom_site_label_2
_geom_bond_distance
_geom_bond_site_symmetry_2
_geom_bond_publ_flag
Ir1 C1 2.008(3) . ?
Ir1 O1W 2.207(2) . ?
Ir1 P1 2.3108(8) . ?
Ir1 P2 2.3137(8) . ?
Ir1 H1A 1.599(7) . ?
Ir1 H1B 1.598(7) . ?
P1 C7 1.831(3) . ?
P1 C13 1.873(4) . ?
P1 C9B 1.83(2) . ?
P1 C9A 1.881(5) . ?
P2 C8 1.827(3) . ?
P2 C21 1.865(4) . ?
P2 C17 1.872(4) . ?
O1W H1W 0.77(5) . ?
O1W H2W 0.83(5) . ?
C1 C6 1.412(4) . ?
C1 C2 1.414(4) . ?
C2 C3 1.390(5) . ?
C2 C7 1.512(5) . ?
C3 C4 1.379(5) . ?
C3 H3 0.9500 . ?
C4 C5 1.381(5) . ?
C4 H4 0.9500 . ?
C5 C6 1.392(4) . ?
C5 H5 0.9500 . ?
C6 C8 1.510(4) . ?
C7 H7A 0.9900 . ?
C7 H7B 0.9900 . ?
C8 H8A 0.9900 . ?
C8 H8B 0.9900 . ?
C9A C10A 1.519(6) . ?
C9A C12A 1.540(6) . ?
C9A C11A 1.538(6) . ?
C10A H10A 0.9800 . ?
C10A H10B 0.9800 . ?
C10A H10C 0.9800 . ?
C11A H11A 0.9800 . ?
C11A H11B 0.9800 . ?
C11A H11C 0.9800 . ?
C12A H12A 0.9800 . ?
C12A H12B 0.9800 . ?
C12A H12C 0.9800 . ?
C9B C11B 1.538(11) . ?
C9B C12B 1.540(10) . ?
C9B C10B 1.519(10) . ?
C10B H10D 0.9800 . ?
C10B H10E 0.9800 . ?
C10B H10F 0.9800 . ?
C11B H11D 0.9800 . ?
C11B H11E 0.9800 . ?
C11B H11F 0.9800 . ?
C12B H12D 0.9800 . ?
C12B H12E 0.9800 . ?
C12B H12F 0.9800 . ?
C13 C15 1.521(5) . ?
C13 C14 1.526(6) . ?
C13 C16 1.539(6) . ?
C14 H14A 0.9800 . ?
C14 H14B 0.9800 . ?
C14 H14C 0.9800 . ?
C15 H15A 0.9800 . ?
C15 H15B 0.9800 . ?
C15 H15C 0.9800 . ?
C16 H16A 0.9800 . ?
C16 H16B 0.9800 . ?
C16 H16C 0.9800 . ?
C17 C20 1.523(6) . ?
C17 C18 1.523(5) . ?
C17 C19 1.542(5) . ?
C18 H18A 0.9800 . ?
C18 H18B 0.9800 . ?
C18 H18C 0.9800 . ?
C19 H19A 0.9800 . ?
C19 H19B 0.9800 . ?
C19 H19C 0.9800 . ?
C20 H20A 0.9800 . ?
C20 H20B 0.9800 . ?
C20 H20C 0.9800 . ?
C21 C23 1.532(5) . ?
C21 C22 1.534(5) . ?
C21 C24 1.539(6) . ?
C22 H22A 0.9800 . ?
C22 H22B 0.9800 . ?
C22 H22C 0.9800 . ?
C23 H23A 0.9800 . ?
C23 H23B 0.9800 . ?
C23 H23C 0.9800 . ?
C24 H24A 0.9800 . ?
C24 H24B 0.9800 . ?
C24 H24C 0.9800 . ?
B1 F2 1.369(4) . ?
B1 F4 1.378(4) . ?
B1 F1 1.406(4) . ?
B1 F3 1.409(5) . ?

loop_
_geom_hbond_atom_site_label_D
_geom_hbond_atom_site_label_H
_geom_hbond_atom_site_label_A
_geom_hbond_distance_DH
_geom_hbond_distance_HA
_geom_hbond_distance_DA
_geom_hbond_angle_DHA
_geom_hbond_site_symmetry_A
O1W H1W F3 0.77(5) 1.93(5) 2.692(4) 176(5) .
O1W H2W F1 0.83(5) 1.96(5) 2.767(3) 163(5) 5_666

loop_
_geom_torsion_atom_site_label_1
_geom_torsion_atom_site_label_2
_geom_torsion_atom_site_label_3
_geom_torsion_atom_site_label_4
_geom_torsion
_geom_torsion_site_symmetry_1
_geom_torsion_site_symmetry_2
_geom_torsion_site_symmetry_3
_geom_torsion_site_symmetry_4
_geom_torsion_publ_flag
C6 C1 C2 C3 -1.7(5) . . . . ?
Ir1 C1 C2 C3 177.9(2) . . . . ?
C6 C1 C2 C7 176.8(3) . . . . ?
Ir1 C1 C2 C7 -3.5(4) . . . . ?
C1 C2 C3 C4 1.1(5) . . . . ?
C7 C2 C3 C4 -177.4(3) . . . . ?
C2 C3 C4 C5 1.0(5) . . . . ?
C3 C4 C5 C6 -2.5(5) . . . . ?
C4 C5 C6 C1 1.9(5) . . . . ?
C4 C5 C6 C8 -176.4(3) . . . . ?
C2 C1 C6 C5 0.2(5) . . . . ?
Ir1 C1 C6 C5 -179.4(2) . . . . ?
C2 C1 C6 C8 178.5(3) . . . . ?
Ir1 C1 C6 C8 -1.2(4) . . . . ?
C3 C2 C7 P1 -162.4(3) . . . . ?
C1 C2 C7 P1 19.0(4) . . . . ?
C13 P1 C7 C2 -143.8(2) . . . . ?
C9B P1 C7 C2 95.1(6) . . . . ?
C9A P1 C7 C2 97.2(3) . . . . ?
Ir1 P1 C7 C2 -22.7(3) . . . . ?
C5 C6 C8 P2 -164.8(3) . . . . ?
C1 C6 C8 P2 16.9(4) . . . . ?
C21 P2 C8 C6 97.8(3) . . . . ?
C17 P2 C8 C6 -142.8(3) . . . . ?
Ir1 P2 C8 C6 -21.6(3) . . . . ?
C7 P1 C9A C10A -168.1(4) . . . . ?
C13 P1 C9A C10A 78.9(4) . . . . ?
Ir1 P1 C9A C10A -57.4(4) . . . . ?
C7 P1 C9A C12A -50.4(4) . . . . ?
C13 P1 C9A C12A -163.5(3) . . . . ?
Ir1 P1 C9A C12A 60.3(3) . . . . ?
C7 P1 C9A C11A 68.9(4) . . . . ?
C13 P1 C9A C11A -44.2(4) . . . . ?
Ir1 P1 C9A C11A 179.6(3) . . . . ?
C7 P1 C9B C11B 33.8(13) . . . . ?
C13 P1 C9B C11B -80.5(12) . . . . ?
Ir1 P1 C9B C11B 143.9(11) . . . . ?
C7 P1 C9B C12B -80.2(11) . . . . ?
C13 P1 C9B C12B 165.5(10) . . . . ?
Ir1 P1 C9B C12B 29.9(12) . . . . ?
C7 P1 C9B C10B 160.5(12) . . . . ?
C13 P1 C9B C10B 46.3(14) . . . . ?
Ir1 P1 C9B C10B -89.3(13) . . . . ?
C7 P1 C13 C15 -46.7(4) . . . . ?
C9B P1 C13 C15 68.3(7) . . . . ?
C9A P1 C13 C15 66.7(4) . . . . ?
Ir1 P1 C13 C15 -157.6(3) . . . . ?
C7 P1 C13 C14 -173.2(3) . . . . ?
C9B P1 C13 C14 -58.2(7) . . . . ?
C9A P1 C13 C14 -59.9(3) . . . . ?
Ir1 P1 C13 C14 75.8(3) . . . . ?
C7 P1 C13 C16 71.0(3) . . . . ?
C9B P1 C13 C16 -174.1(7) . . . . ?
C9A P1 C13 C16 -175.7(3) . . . . ?
Ir1 P1 C13 C16 -40.0(3) . . . . ?
C8 P2 C17 C20 75.3(3) . . . . ?
C21 P2 C17 C20 -171.0(2) . . . . ?
Ir1 P2 C17 C20 -35.7(3) . . . . ?
C8 P2 C17 C18 -166.8(3) . . . . ?
C21 P2 C17 C18 -53.2(3) . . . . ?
Ir1 P2 C17 C18 82.2(3) . . . . ?
C8 P2 C17 C19 -42.3(3) . . . . ?
C21 P2 C17 C19 71.3(3) . . . . ?
Ir1 P2 C17 C19 -153.3(3) . . . . ?
C8 P2 C21 C23 67.4(3) . . . . ?
C17 P2 C21 C23 -45.7(3) . . . . ?
Ir1 P2 C21 C23 178.0(3) . . . . ?
C8 P2 C21 C22 -168.8(3) . . . . ?
C17 P2 C21 C22 78.1(3) . . . . ?
Ir1 P2 C21 C22 -58.1(3) . . . . ?
C8 P2 C21 C24 -52.5(3) . . . . ?
C17 P2 C21 C24 -165.5(3) . . . . ?
Ir1 P2 C21 C24 58.2(3) . . . . ?
